data_4105437
loop_
_publ_author_name
'Mohamed H. Alkordi'
'Jacilynn A. Brant'
'Lukasz Wojtas'
'Victor Ch. Kravtsov'
'Amy J. Cairns'
'Mohamed Eddaoudi'

_publ_contact_author_address 'Chemistry, Univ. of South Florida, Tampa, FL 33620. USA'
_publ_contact_author_email eddaoudi@cas.usf.edu
_publ_contact_author_name 'Dr.Mohamed Eddaoudi'
_publ_contact_author_phone 813-974-9622
_publ_section_title
;
 Zeolite-likeMetal-Organic Frameworks (ZMOFs) Based on the Directed
 Assembly of Finite Metal-Organic Cubes (MOCs)
;
_journal_name_full 'Journal of the American Chemical Society'
_journal_page_first 17753
_journal_page_last 17755
_journal_paper_doi 10.1021/ja905557z
_journal_volume 131
_journal_year 2009
_chemical_formula_sum 'C60 H24 Cd8 K8 N24 O68.52'
_chemical_formula_weight 3389.35
_chemical_name_systematic
;
 ?
;
_space_group_IT_number 202
_symmetry_cell_setting cubic
_symmetry_space_group_name_Hall '-F 2 2 3'
_symmetry_space_group_name_H-M 'F m -3'
_atom_sites_solution_hydrogens geom
_atom_sites_solution_primary direct
_atom_sites_solution_secondary difmap
_audit_creation_method SHELXL-97
_cell_angle_alpha 90.00
_cell_angle_beta 90.00
_cell_angle_gamma 90.00
_cell_formula_units_Z 4
_cell_length_a 23.7179(19)
_cell_length_b 23.7179(19)
_cell_length_c 23.7179(19)
_cell_measurement_temperature 100(2)
_cell_volume 13342.2(19)
_computing_cell_refinement 'SAINT (Bruker, 2002)'
_computing_data_collection 'SMART (Bruker, 2002)'
_computing_data_reduction 'SAINT (Bruker, 2002)'
_computing_publication_material 'SHELXL-97 (Sheldrick, 1997)'
_computing_structure_refinement 'SHELXL-97 (Sheldrick, 1997)'
_computing_structure_solution 'SHELXS-97 (Sheldrick, 1990)'
_diffrn_ambient_temperature 100(2)
_diffrn_measured_fraction_theta_full 0.967
_diffrn_measured_fraction_theta_max 0.967
_diffrn_measurement_device_type 'BRUKER SMART 1K CCD'
_diffrn_measurement_method 'phi and omega scans'
_diffrn_radiation_monochromator graphite
_diffrn_radiation_source 'fine-focus sealed tube'
_diffrn_radiation_type MoK\a
_diffrn_radiation_wavelength 0.71073
_diffrn_reflns_av_R_equivalents 0.0485
_diffrn_reflns_av_sigmaI/netI 0.0192
_diffrn_reflns_limit_h_max 24
_diffrn_reflns_limit_h_min -8
_diffrn_reflns_limit_k_max 23
_diffrn_reflns_limit_k_min -23
_diffrn_reflns_limit_l_max 24
_diffrn_reflns_limit_l_min -24
_diffrn_reflns_number 9432
_diffrn_reflns_theta_full 21.91
_diffrn_reflns_theta_max 21.91
_diffrn_reflns_theta_min 2.43
_exptl_absorpt_coefficient_mu 1.596
_exptl_absorpt_correction_T_max 0.8567
_exptl_absorpt_correction_T_min 0.8567
_exptl_absorpt_correction_type multi-scan
_exptl_absorpt_process_details 'SADABS; (Sheldrick, 2003)'
_exptl_crystal_colour colorless
_exptl_crystal_density_diffrn 1.687
_exptl_crystal_description polyhedra
_exptl_crystal_F_000 6545
_exptl_crystal_size_max 0.10
_exptl_crystal_size_mid 0.10
_exptl_crystal_size_min 0.10
_refine_diff_density_max 0.530
_refine_diff_density_min -0.438
_refine_diff_density_rms 0.092
_refine_ls_extinction_method none
_refine_ls_goodness_of_fit_ref 1.155
_refine_ls_hydrogen_treatment constr
_refine_ls_matrix_type full
_refine_ls_number_parameters 74
_refine_ls_number_reflns 730
_refine_ls_number_restraints 0
_refine_ls_restrained_S_all 1.155
_refine_ls_R_factor_all 0.0964
_refine_ls_R_factor_gt 0.0880
_refine_ls_shift/su_max 0.000
_refine_ls_shift/su_mean 0.000
_refine_ls_structure_factor_coef Fsqd
_refine_ls_weighting_details 'calc w=1/[\s^2^(Fo^2^)+(0.0894P)^2^+376.1228P] where P=(Fo^2^+2Fc^2^)/3'
_refine_ls_weighting_scheme calc
_refine_ls_wR_factor_gt 0.2242
_refine_ls_wR_factor_ref 0.2298
_reflns_number_gt 653
_reflns_number_total 730
_reflns_threshold_expression >2sigma(I)
_cod_data_source_file ja905557z_si_005.cif
_cod_data_source_block 4
_cod_original_sg_symbol_H-M 'F m -3 m'
_cod_database_code 4105437

loop_
_symmetry_equiv_pos_as_xyz
'x, y, z'
'-x, -y, z'
'-x, y, -z'
'x, -y, -z'
'z, x, y'
'z, -x, -y'
'-z, -x, y'
'-z, x, -y'
'y, z, x'
'-y, z, -x'
'y, -z, -x'
'-y, -z, x'
'x, y+1/2, z+1/2'
'-x, -y+1/2, z+1/2'
'-x, y+1/2, -z+1/2'
'x, -y+1/2, -z+1/2'
'z, x+1/2, y+1/2'
'z, -x+1/2, -y+1/2'
'-z, -x+1/2, y+1/2'
'-z, x+1/2, -y+1/2'
'y, z+1/2, x+1/2'
'-y, z+1/2, -x+1/2'
'y, -z+1/2, -x+1/2'
'-y, -z+1/2, x+1/2'
'x+1/2, y, z+1/2'
'-x+1/2, -y, z+1/2'
'-x+1/2, y, -z+1/2'
'x+1/2, -y, -z+1/2'
'z+1/2, x, y+1/2'
'z+1/2, -x, -y+1/2'
'-z+1/2, -x, y+1/2'
'-z+1/2, x, -y+1/2'
'y+1/2, z, x+1/2'
'-y+1/2, z, -x+1/2'
'y+1/2, -z, -x+1/2'
'-y+1/2, -z, x+1/2'
'x+1/2, y+1/2, z'
'-x+1/2, -y+1/2, z'
'-x+1/2, y+1/2, -z'
'x+1/2, -y+1/2, -z'
'z+1/2, x+1/2, y'
'z+1/2, -x+1/2, -y'
'-z+1/2, -x+1/2, y'
'-z+1/2, x+1/2, -y'
'y+1/2, z+1/2, x'
'-y+1/2, z+1/2, -x'
'y+1/2, -z+1/2, -x'
'-y+1/2, -z+1/2, x'
'-x, -y, -z'
'x, y, -z'
'x, -y, z'
'-x, y, z'
'-z, -x, -y'
'-z, x, y'
'z, x, -y'
'z, -x, y'
'-y, -z, -x'
'y, -z, x'
'-y, z, x'
'y, z, -x'
'-x, -y+1/2, -z+1/2'
'x, y+1/2, -z+1/2'
'x, -y+1/2, z+1/2'
'-x, y+1/2, z+1/2'
'-z, -x+1/2, -y+1/2'
'-z, x+1/2, y+1/2'
'z, x+1/2, -y+1/2'
'z, -x+1/2, y+1/2'
'-y, -z+1/2, -x+1/2'
'y, -z+1/2, x+1/2'
'-y, z+1/2, x+1/2'
'y, z+1/2, -x+1/2'
'-x+1/2, -y, -z+1/2'
'x+1/2, y, -z+1/2'
'x+1/2, -y, z+1/2'
'-x+1/2, y, z+1/2'
'-z+1/2, -x, -y+1/2'
'-z+1/2, x, y+1/2'
'z+1/2, x, -y+1/2'
'z+1/2, -x, y+1/2'
'-y+1/2, -z, -x+1/2'
'y+1/2, -z, x+1/2'
'-y+1/2, z, x+1/2'
'y+1/2, z, -x+1/2'
'-x+1/2, -y+1/2, -z'
'x+1/2, y+1/2, -z'
'x+1/2, -y+1/2, z'
'-x+1/2, y+1/2, z'
'-z+1/2, -x+1/2, -y'
'-z+1/2, x+1/2, y'
'z+1/2, x+1/2, -y'
'z+1/2, -x+1/2, y'
'-y+1/2, -z+1/2, -x'
'y+1/2, -z+1/2, x'
'-y+1/2, z+1/2, x'
'y+1/2, z+1/2, -x'

loop_
_atom_site_label
_atom_site_type_symbol
_atom_site_fract_x
_atom_site_fract_y
_atom_site_fract_z
_atom_site_U_iso_or_equiv
_atom_site_adp_type
_atom_site_occupancy
_atom_site_symmetry_multiplicity
_atom_site_calc_flag
_atom_site_refinement_flags
Cd1 Cd 0.14113(4) 0.14113(4) 0.14113(4) 0.0883(9) Uani 1 3 d S
N1 N 0.1490(4) 0.1485(4) 0.0471(4) 0.079(3) Uani 1 1 d .
C3 C 0.1185(8) 0.1365(7) 0.0000 0.089(5) Uani 1 2 d S
H3 H 0.0813 0.1218 0.0000 0.107 Uiso 1 2 calc SR
O3 O 0.2913(4) 0.1961(5) 0.0518(5) 0.127(4) Uani 1 1 d .
C1 C 0.2002(5) 0.1665(5) 0.0277(5) 0.082(4) Uani 1 1 d .
O2 O 0.2331(4) 0.1758(5) 0.1221(5) 0.112(3) Uani 1 1 d .
C2 C 0.2437(6) 0.1804(6) 0.0704(7) 0.101(4) Uani 1 1 d .
H1 H 0.2853 0.1985 0.0000 0.121 Uiso 1 2 d S
K1 K 0.3390(3) 0.1610(3) 0.1610(3) 0.157(3) Uani 1 3 d S
O21 O 0.2049(6) 0.2951(6) 0.2049(6) 0.159(8) Uiso 1 3 d S
O22 O 0.0000 0.0000 0.0000 0.25(4) Uiso 1 24 d S
O23 O 0.382(2) 0.118(2) 0.118(2) 0.15(3) Uiso 0.30 3 d SP
O24 O 0.0000 0.060(5) 0.0000 0.14(4) Uiso 0.20 4 d SP
O25 O 0.2500 0.290(3) 0.2500 0.12(3) Uiso 0.20 2 d SP
O26 O 0.078(2) 0.281(2) 1.024(2) 0.123(17) Uiso 0.20 1 d P
O27 O 0.5000 -0.136(9) -0.221(10) 0.10(6) Uiso 0.06 2 d SP

loop_
_atom_site_aniso_label
_atom_site_aniso_U_11
_atom_site_aniso_U_22
_atom_site_aniso_U_33
_atom_site_aniso_U_23
_atom_site_aniso_U_13
_atom_site_aniso_U_12
Cd1 0.0883(9) 0.0883(9) 0.0883(9) -0.0096(5) -0.0096(5) -0.0096(5)
N1 0.076(7) 0.088(7) 0.073(6) -0.001(5) -0.003(5) -0.015(5)
C3 0.074(11) 0.082(12) 0.110(15) 0.000 0.000 -0.016(10)
O3 0.086(7) 0.160(10) 0.133(9) -0.001(7) -0.024(6) -0.042(7)
C1 0.071(7) 0.074(7) 0.103(9) 0.002(6) -0.008(6) -0.017(6)
O2 0.094(7) 0.133(9) 0.109(7) 0.006(7) -0.022(6) -0.039(6)
C2 0.078(10) 0.099(10) 0.125(13) -0.003(9) -0.015(9) -0.024(8)
K1 0.157(3) 0.157(3) 0.157(3) 0.030(4) -0.030(4) -0.030(4)

loop_
_atom_type_symbol
_atom_type_description
_atom_type_scat_dispersion_real
_atom_type_scat_dispersion_imag
_atom_type_scat_source
C C 0.0033 0.0016 'International Tables Vol C Tables 4.2.6.8 and 6.1.1.4'
H H 0.0000 0.0000 'International Tables Vol C Tables 4.2.6.8 and 6.1.1.4'
N N 0.0061 0.0033 'International Tables Vol C Tables 4.2.6.8 and 6.1.1.4'
O O 0.0106 0.0060 'International Tables Vol C Tables 4.2.6.8 and 6.1.1.4'
K K 0.2009 0.2494 'International Tables Vol C Tables 4.2.6.8 and 6.1.1.4'
Cd Cd -0.8075 1.2024 'International Tables Vol C Tables 4.2.6.8 and 6.1.1.4'

loop_
_geom_angle_atom_site_label_1
_geom_angle_atom_site_label_2
_geom_angle_atom_site_label_3
_geom_angle
_geom_angle_site_symmetry_1
_geom_angle_site_symmetry_3
N1 Cd1 N1 98.9(3) 9 .
N1 Cd1 N1 98.9(3) 9 5
N1 Cd1 N1 98.9(3) . 5
N1 Cd1 O2 106.8(4) 9 .
N1 Cd1 O2 73.0(4) . .
N1 Cd1 O2 154.0(4) 5 .
N1 Cd1 O2 154.0(4) 9 5
N1 Cd1 O2 106.8(4) . 5
N1 Cd1 O2 73.0(4) 5 5
O2 Cd1 O2 85.6(4) . 5
N1 Cd1 O2 73.0(4) 9 9
N1 Cd1 O2 154.0(4) . 9
N1 Cd1 O2 106.8(4) 5 9
O2 Cd1 O2 85.6(4) . 9
O2 Cd1 O2 85.6(4) 5 9
C3 N1 C1 105.2(11) . .
C3 N1 Cd1 139.0(9) . .
C1 N1 Cd1 115.7(8) . .
N1 C3 N1 110.3(16) 50 .
N1 C3 H3 124.8 50 .
N1 C3 H3 124.8 . .
C2 O3 K1 87.3(9) . .
C2 O3 H1 105.0 . .
K1 O3 H1 158.3 . .
C1 C1 N1 109.7(7) 50 .
C1 C1 C2 133.1(9) 50 .
N1 C1 C2 117.2(12) . .
C2 O2 Cd1 113.6(9) . .
C2 O2 K1 99.1(9) . .
Cd1 O2 K1 138.1(5) . .
O2 C2 O3 123.0(13) . .
O2 C2 C1 120.5(13) . .
O3 C2 C1 116.5(15) . .
O2 C2 K1 57.8(8) . .
O3 C2 K1 69.0(8) . .
C1 C2 K1 158.7(10) . .
O23 K1 O21 180(4) . 38
O23 K1 O2 114.6(3) . 43
O21 K1 O2 65.4(3) 38 43
O23 K1 O2 114.6(3) . .
O21 K1 O2 65.4(3) 38 .
O2 K1 O2 103.9(4) 43 .
O23 K1 O2 114.6(3) . 34
O21 K1 O2 65.4(3) 38 34
O2 K1 O2 103.9(4) 43 34
O2 K1 O2 103.9(4) . 34
O23 K1 O3 83.0(3) . 43
O21 K1 O3 97.0(3) 38 43
O2 K1 O3 46.0(3) 43 43
O2 K1 O3 149.8(4) . 43
O2 K1 O3 89.0(3) 34 43
O23 K1 O3 83.0(3) . 34
O21 K1 O3 97.0(3) 38 34
O2 K1 O3 149.8(4) 43 34
O2 K1 O3 89.0(3) . 34
O2 K1 O3 46.0(3) 34 34
O3 K1 O3 118.53(14) 43 34
O23 K1 O3 83.0(3) . .
O21 K1 O3 97.0(3) 38 .
O2 K1 O3 89.0(3) 43 .
O2 K1 O3 46.0(3) . .
O2 K1 O3 149.8(4) 34 .
O3 K1 O3 118.53(14) 43 .
O3 K1 O3 118.53(14) 34 .
O23 K1 C2 96.0(4) . .
O21 K1 C2 84.0(4) 38 .
O2 K1 C2 101.4(4) 43 .
O2 K1 C2 23.2(3) . .
O2 K1 C2 126.2(5) 34 .
O3 K1 C2 140.1(3) 43 .
O3 K1 C2 100.8(3) 34 .
O3 K1 C2 23.7(3) . .
O23 K1 C2 96.0(4) . 43
O21 K1 C2 84.0(4) 38 43
O2 K1 C2 23.2(3) 43 43
O2 K1 C2 126.2(5) . 43
O2 K1 C2 101.4(4) 34 43
O3 K1 C2 23.7(3) 43 43
O3 K1 C2 140.1(3) 34 43
O3 K1 C2 100.8(3) . 43
C2 K1 C2 118.90(14) . 43
O23 K1 C2 96.0(4) . 34
O21 K1 C2 84.0(4) 38 34
O2 K1 C2 126.2(5) 43 34
O2 K1 C2 101.4(4) . 34
O2 K1 C2 23.2(3) 34 34
O3 K1 C2 100.8(3) 43 34
O3 K1 C2 23.7(3) 34 34
O3 K1 C2 140.1(3) . 34
C2 K1 C2 118.90(14) . 34
C2 K1 C2 118.90(14) 43 34
O23 K1 O25 166.1(10) . 9
O21 K1 O25 13.9(10) 38 9
O2 K1 O25 55.0(8) 43 9
O2 K1 O25 78.4(10) . 9
O2 K1 O25 64.2(3) 34 9
O3 K1 O25 83.2(11) 43 9
O3 K1 O25 102.8(5) 34 9
O3 K1 O25 104.6(6) . 9
C2 K1 O25 95.2(9) . 9
C2 K1 O25 71.3(10) 43 9
C2 K1 O25 85.6(4) 34 9
O25 O21 O25 52(4) . 18
O25 O21 O25 52(4) . 34
O25 O21 O25 52(4) 18 34
O25 O21 K1 150(2) . 38
O25 O21 K1 150(2) 18 38
O25 O21 K1 150(2) 34 38
O24 O22 O24 90.0 53 49
O24 O22 O24 90.0 53 9
O24 O22 O24 90.0 49 9
O24 O22 O24 90.0 53 .
O24 O22 O24 180.0 49 .
O24 O22 O24 90.000(1) 9 .
O24 O22 O24 90.0 53 57
O24 O22 O24 90.0 49 57
O24 O22 O24 180.0 9 57
O24 O22 O24 90.0 . 57
O24 O22 O24 180.000(1) 53 5
O24 O22 O24 90.000(1) 49 5
O24 O22 O24 90.000(1) 9 5
O24 O22 O24 90.000(1) . 5
O24 O22 O24 90.000(1) 57 5
O25 O25 O25 60.0 18 34
O25 O25 O25 60.000(3) 18 9
O25 O25 O25 90.000(1) 34 9
O25 O25 O25 90.000(4) 18 5
O25 O25 O25 60.000(1) 34 5
O25 O25 O25 60.000(1) 9 5
O25 O25 O21 64(2) 18 .
O25 O25 O21 63.9(19) 34 .
O25 O25 O21 123.9(19) 9 .
O25 O25 O21 123.9(19) 5 .
O25 O25 O21 123.9(19) 18 27
O25 O25 O21 123.9(19) 34 27
O25 O25 O21 63.9(19) 9 27
O25 O25 O21 63.9(19) 5 27
O21 O25 O21 170(5) . 27
O25 O25 K1 78.0(9) 18 38
O25 O25 K1 78.0(9) 34 38
O25 O25 K1 136.3(7) 9 38
O25 O25 K1 136.3(7) 5 38
O25 O25 K1 136.3(7) 18 16
O25 O25 K1 136.3(7) 34 16
O25 O25 K1 78.0(9) 9 16
O25 O25 K1 78.0(9) 5 16
K1 O25 K1 137(2) 38 16
O26 O26 O27 68(4) 50_557 22_556
O26 O27 O26 45(8) 80_454 31_654

loop_
_geom_bond_atom_site_label_1
_geom_bond_atom_site_label_2
_geom_bond_distance
_geom_bond_site_symmetry_2
Cd1 N1 2.245(10) 9
Cd1 N1 2.245(10) .
Cd1 N1 2.245(10) 5
Cd1 O2 2.374(10) .
Cd1 O2 2.374(10) 5
Cd1 O2 2.374(10) 9
N1 C3 1.362(14) .
N1 C1 1.366(15) .
C3 N1 1.362(14) 50
C3 H3 0.9500 .
O3 C2 1.267(17) .
O3 K1 2.946(11) .
O3 H1 1.2378 .
C1 C1 1.32(2) 50
C1 C2 1.483(18) .
O2 C2 1.255(18) .
O2 K1 2.700(11) .
C2 K1 3.152(15) .
K1 O23 1.77(9) .
K1 O21 1.81(3) 38
K1 O2 2.700(11) 43
K1 O2 2.700(11) 34
K1 O3 2.946(11) 43
K1 O3 2.946(11) 34
K1 C2 3.152(15) 43
K1 C2 3.152(15) 34
K1 O25 3.21(3) 9
O21 O25 1.52(2) .
O21 O25 1.52(2) 18
O21 O25 1.52(2) 34
O21 K1 1.81(3) 38
O22 O24 1.43(12) 53
O22 O24 1.43(12) 49
O22 O24 1.43(12) 9
O22 O24 1.43(12) .
O22 O24 1.43(12) 57
O22 O24 1.43(12) 5
O25 O25 1.33(9) 18
O25 O25 1.33(9) 34
O25 O25 1.33(9) 9
O25 O25 1.33(9) 5
O25 O21 1.52(2) 27
O25 K1 3.21(3) 38
O25 K1 3.21(3) 16
O26 O26 1.12(9) 50_557
O26 O27 1.5(2) 22_556
O27 O26 1.5(2) 80_454
O27 O26 1.5(2) 31_654
